data_4027835
loop_
_publ_author_name
'Jihong Gao'
'Josephine Orso Simon'
'Russell Rodrigo'
'Abdeljalil Assoud'

_publ_section_title
;
 From Chiral ortho-Benzoquinone Monoketals to Nonracemic Indolinocodeines
 through Diels-Alder and Cope Reactions
;
_journal_name_full 'Journal of Organic Chemistry'
_journal_page_first 48
_journal_page_last 58
_journal_paper_doi 10.1021/jo3014098
_journal_volume 78
_journal_year 2013
_chemical_formula_sum 'C36 H44 O6'
_chemical_formula_weight 572.71
_chemical_name_systematic
; 
 ? 
;
_space_group_IT_number 61
_symmetry_cell_setting orthorhombic
_symmetry_space_group_name_Hall '-P 2ac 2ab'
_symmetry_space_group_name_H-M 'P b c a'
_atom_sites_solution_hydrogens geom
_atom_sites_solution_primary direct
_atom_sites_solution_secondary difmap
_audit_creation_method SHELXL-97
_cell_angle_alpha 90.00
_cell_angle_beta 90.00
_cell_angle_gamma 90.00
_cell_formula_units_Z 8
_cell_length_a 8.9733(18)
_cell_length_b 19.948(4)
_cell_length_c 34.123(7)
_cell_measurement_reflns_used 900
_cell_measurement_temperature 150(2)
_cell_measurement_theta_max 30.01
_cell_measurement_theta_min 2.37
_cell_volume 6108(2)
_computing_structure_refinement 'SHELXL-97 (Sheldrick, 1997)'
_computing_structure_solution 'SHELXS-97 (Sheldrick, 1990)'
_diffrn_ambient_temperature 150(2)
_diffrn_measured_fraction_theta_full 1.000
_diffrn_measured_fraction_theta_max 1.000
_diffrn_measurement_device_type goniometer
_diffrn_measurement_method w-scan
_diffrn_radiation_monochromator graphite
_diffrn_radiation_source 'fine-focus sealed tube'
_diffrn_radiation_type MoK\a
_diffrn_radiation_wavelength 0.71073
_diffrn_reflns_av_R_equivalents 0.0432
_diffrn_reflns_av_sigmaI/netI 0.0279
_diffrn_reflns_limit_h_max 11
_diffrn_reflns_limit_h_min -10
_diffrn_reflns_limit_k_max 24
_diffrn_reflns_limit_k_min -24
_diffrn_reflns_limit_l_max 42
_diffrn_reflns_limit_l_min -40
_diffrn_reflns_number 35558
_diffrn_reflns_theta_full 26.00
_diffrn_reflns_theta_max 26.00
_diffrn_reflns_theta_min 2.04
_diffrn_standards_decay_% 0.0(1)
_diffrn_standards_interval_time 30
_diffrn_standards_number 6003
_exptl_absorpt_coefficient_mu 0.083
_exptl_absorpt_correction_type none
_exptl_crystal_colour Colourless
_exptl_crystal_density_diffrn 1.246
_exptl_crystal_description 'Plate fragment'
_exptl_crystal_F_000 2464
_exptl_crystal_size_max 0.40
_exptl_crystal_size_mid 0.38
_exptl_crystal_size_min 0.11
_refine_diff_density_max 0.769
_refine_diff_density_min -0.376
_refine_diff_density_rms 0.047
_refine_ls_extinction_coef 0.00137(12)
_refine_ls_extinction_expression Fc^*^=kFc[1+0.001xFc^2^\l^3^/sin(2\q)]^-1/4^
_refine_ls_extinction_method SHELXL
_refine_ls_goodness_of_fit_ref 1.307
_refine_ls_hydrogen_treatment constr
_refine_ls_matrix_type full
_refine_ls_number_parameters 400
_refine_ls_number_reflns 5987
_refine_ls_number_restraints 0
_refine_ls_restrained_S_all 1.307
_refine_ls_R_factor_all 0.0750
_refine_ls_R_factor_gt 0.0607
_refine_ls_shift/su_max 0.000
_refine_ls_shift/su_mean 0.000
_refine_ls_structure_factor_coef Fsqd
_refine_ls_weighting_details 'calc w=1/[\s^2^(Fo^2^)+(0.0017P)^2^+4.5801P] where P=(Fo^2^+2Fc^2^)/3'
_refine_ls_weighting_scheme calc
_refine_ls_wR_factor_gt 0.1117
_refine_ls_wR_factor_ref 0.1158
_reflns_number_gt 4708
_reflns_number_total 5987
_reflns_threshold_expression >2sigma(I)
_cod_data_source_file jo3014098_si_002.cif
_cod_data_source_block rr1223q_final
_cod_database_code 4027835

loop_
_symmetry_equiv_pos_as_xyz
'x, y, z'
'-x+1/2, -y, z+1/2'
'-x, y+1/2, -z+1/2'
'x+1/2, -y+1/2, -z'
'-x, -y, -z'
'x-1/2, y, -z-1/2'
'x, -y-1/2, z-1/2'
'-x-1/2, y-1/2, z'

loop_
_atom_site_label
_atom_site_type_symbol
_atom_site_fract_x
_atom_site_fract_y
_atom_site_fract_z
_atom_site_U_iso_or_equiv
_atom_site_adp_type
_atom_site_occupancy
_atom_site_symmetry_multiplicity
_atom_site_calc_flag
_atom_site_refinement_flags
_atom_site_disorder_assembly
_atom_site_disorder_group
C1 C 0.0764(3) 0.39522(12) -0.02077(7) 0.0404(6) Uani 1 1 d . . .
H1 H -0.0249 0.4131 -0.0271 0.049 Uiso 1 1 calc R . .
C2 C 0.1982(3) 0.43460(11) -0.04198(7) 0.0369(5) Uani 1 1 d . . .
C3 C 0.3500(2) 0.39820(10) -0.04028(6) 0.0322(5) Uani 1 1 d . . .
C4 C 0.3334(2) 0.34410(11) -0.00730(6) 0.0326(5) Uani 1 1 d . . .
H4 H 0.4304 0.3209 -0.0024 0.039 Uiso 1 1 calc R . .
C4A C 0.2796(2) 0.38223(11) 0.03011(6) 0.0314(5) Uani 1 1 d . . .
H4A H 0.3389 0.4246 0.0320 0.038 Uiso 1 1 calc R . .
C5 C 0.3028(2) 0.34347(11) 0.06835(6) 0.0326(5) Uani 1 1 d . . .
C6 C 0.1936(3) 0.28310(12) 0.06987(7) 0.0401(6) Uani 1 1 d . . .
C7 C 0.0366(3) 0.30314(12) 0.06533(7) 0.0444(6) Uani 1 1 d . . .
H7 H -0.0406 0.2763 0.0761 0.053 Uiso 1 1 calc R . .
C8 C 0.0036(3) 0.35977(12) 0.04576(7) 0.0417(6) Uani 1 1 d . . .
H8 H -0.0977 0.3735 0.0453 0.050 Uiso 1 1 calc R . .
C8A C 0.1131(3) 0.40240(12) 0.02486(6) 0.0370(5) Uani 1 1 d . . .
H8A H 0.0994 0.4502 0.0330 0.044 Uiso 1 1 calc R . .
C9 C 0.2172(3) 0.29514(11) -0.02188(6) 0.0382(5) Uani 1 1 d . . .
H9 H 0.2360 0.2485 -0.0243 0.046 Uiso 1 1 calc R . .
C10 C 0.0888(3) 0.32211(12) -0.03090(7) 0.0413(6) Uani 1 1 d . . .
H10 H 0.0101 0.2976 -0.0428 0.050 Uiso 1 1 calc R . .
O11 O 0.18183(19) 0.49050(8) -0.05555(5) 0.0441(4) Uani 1 1 d . . .
O12 O 0.38545(17) 0.36246(7) -0.07479(4) 0.0321(3) Uani 1 1 d . . .
C13 C 0.3579(3) 0.39320(11) -0.11312(6) 0.0381(5) Uani 1 1 d . . .
H13 H 0.2578 0.4152 -0.1125 0.046 Uiso 1 1 calc R . .
C14 C 0.3523(3) 0.33524(11) -0.14172(7) 0.0438(6) Uani 1 1 d . A .
C15 C 0.4555(4) 0.32637(13) -0.16976(7) 0.0552(8) Uani 1 1 d . . .
C16 C 0.5934(4) 0.36817(15) -0.17153(8) 0.0658(9) Uani 1 1 d . . .
H16X H 0.5877 0.3979 -0.1947 0.079 Uiso 1 1 calc R . .
H16Y H 0.6806 0.3383 -0.1750 0.079 Uiso 1 1 calc R . .
C17 C 0.6175(3) 0.41108(13) -0.13494(8) 0.0551(7) Uani 1 1 d . . .
H17X H 0.6516 0.3824 -0.1130 0.066 Uiso 1 1 calc R . .
H17Y H 0.6953 0.4451 -0.1401 0.066 Uiso 1 1 calc R . .
C18 C 0.4733(3) 0.44543(12) -0.12386(7) 0.0468(6) Uani 1 1 d . . .
H18X H 0.4369 0.4727 -0.1462 0.056 Uiso 1 1 calc R . .
H18Y H 0.4904 0.4757 -0.1013 0.056 Uiso 1 1 calc R . .
C19 C 0.2151(3) 0.29237(12) -0.13742(8) 0.0522(7) Uani 1 1 d . . .
H19X H 0.2352 0.2447 -0.1451 0.063 Uiso 1 1 d . . .
H19Y H 0.1793 0.2913 -0.1094 0.063 Uiso 1 1 d . . .
C20 C 0.0594(13) 0.3174(6) -0.1533(4) 0.050(2) Uani 0.50 1 d P A 1
C21 C 0.0519(8) 0.3566(3) -0.1838(2) 0.0706(19) Uani 0.50 1 d P A 1
H20 H -0.0341 0.3113 -0.1411 0.057 Uiso 0.50 1 d P B 1
H21U H 0.1453 0.3648 -0.1968 0.100 Uiso 0.50 1 d P C 1
H21V H -0.0370 0.3717 -0.1934 0.100 Uiso 0.50 1 d P D 1
C20A C 0.1066(13) 0.3253(7) -0.1635(3) 0.053(3) Uani 0.50 1 d P A 2
C21A C -0.0224(8) 0.3436(4) -0.1474(2) 0.070(2) Uani 0.50 1 d P A 2
H20A H 0.1228 0.3302 -0.1905 0.057 Uiso 0.50 1 d P E 2
H21X H -0.0406 0.3353 -0.1205 0.100 Uiso 0.50 1 d P F 2
H21Y H -0.0975 0.3631 -0.1634 0.100 Uiso 0.50 1 d P G 2
C22 C 0.4376(5) 0.27610(15) -0.20092(8) 0.0800(11) Uani 1 1 d . . .
H22 H 0.3518 0.2483 -0.1999 0.096 Uiso 1 1 calc R . .
C23 C 0.5319(6) 0.26637(19) -0.23045(9) 0.1152(17) Uani 1 1 d . . .
H23X H 0.6191 0.2931 -0.2326 0.173 Uiso 1 1 calc R . .
H23Y H 0.5119 0.2327 -0.2494 0.173 Uiso 1 1 calc R . .
O24 O 0.45454(17) 0.44857(7) -0.03145(5) 0.0374(4) Uani 1 1 d . . .
C25 C 0.6069(3) 0.42724(12) -0.03009(7) 0.0421(6) Uani 1 1 d . . .
H25X H 0.6117 0.3785 -0.0336 0.063 Uiso 1 1 calc R . .
H25Y H 0.6501 0.4393 -0.0047 0.063 Uiso 1 1 calc R . .
H25Z H 0.6630 0.4493 -0.0511 0.063 Uiso 1 1 calc R . .
O26 O 0.27238(16) 0.39092(7) 0.09830(4) 0.0320(3) Uani 1 1 d . . .
C27 C 0.2168(3) 0.36656(13) 0.13625(7) 0.0453(6) Uani 1 1 d . . .
H27 H 0.1297 0.3368 0.1306 0.054 Uiso 1 1 calc R . .
C28 C 0.1570(2) 0.42757(11) 0.15707(6) 0.0349(5) Uani 1 1 d . . .
C29 C 0.2064(3) 0.44658(13) 0.19264(7) 0.0416(6) Uani 1 1 d . . .
C30 C 0.3378(3) 0.41241(18) 0.21202(8) 0.0650(9) Uani 1 1 d . . .
H30X H 0.3019 0.3838 0.2338 0.078 Uiso 1 1 calc R . .
H30Y H 0.4053 0.4467 0.2232 0.078 Uiso 1 1 calc R . .
C31 C 0.4236(3) 0.36919(19) 0.18230(12) 0.0830(11) Uani 1 1 d . . .
H31X H 0.4790 0.3989 0.1642 0.100 Uiso 1 1 calc R . .
H31Y H 0.4972 0.3413 0.1965 0.100 Uiso 1 1 calc R . .
C32 C 0.3262(4) 0.32596(17) 0.15968(9) 0.0737(10) Uani 1 1 d . . .
H32X H 0.2715 0.2957 0.1776 0.088 Uiso 1 1 calc R . .
H32Y H 0.3868 0.2980 0.1418 0.088 Uiso 1 1 calc R . .
C33 C 0.0305(3) 0.46165(11) 0.13576(6) 0.0365(5) Uani 1 1 d . . .
H33X H 0.0331 0.5101 0.1419 0.044 Uiso 1 1 calc R . .
H33Y H 0.0467 0.4568 0.1072 0.044 Uiso 1 1 calc R . .
C34 C -0.1209(3) 0.43508(13) 0.14559(8) 0.0450(6) Uani 1 1 d . . .
H34 H -0.2009 0.4486 0.1292 0.054 Uiso 1 1 calc R . .
C35 C -0.1537(3) 0.39503(14) 0.17463(9) 0.0569(7) Uani 1 1 d . . .
H35X H -0.0775 0.3801 0.1919 0.085 Uiso 1 1 calc R . .
H35Y H -0.2537 0.3808 0.1785 0.085 Uiso 1 1 calc R . .
C36 C 0.1349(3) 0.50084(15) 0.21451(7) 0.0536(7) Uani 1 1 d . . .
H36 H 0.0498 0.5209 0.2028 0.064 Uiso 1 1 calc R . .
C37 C 0.1774(4) 0.52494(18) 0.24916(9) 0.0796(10) Uani 1 1 d . . .
H37X H 0.2619 0.5066 0.2620 0.119 Uiso 1 1 calc R . .
H37Y H 0.1232 0.5605 0.2610 0.119 Uiso 1 1 calc R . .
O38 O 0.44631(16) 0.31573(7) 0.07171(5) 0.0358(4) Uani 1 1 d . . .
C39 C 0.5648(3) 0.36294(12) 0.07491(8) 0.0439(6) Uani 1 1 d . . .
H39X H 0.5769 0.3865 0.0499 0.066 Uiso 1 1 calc R . .
H39Y H 0.6574 0.3394 0.0814 0.066 Uiso 1 1 calc R . .
H39Z H 0.5416 0.3954 0.0956 0.066 Uiso 1 1 calc R . .
O40 O 0.2325(2) 0.22642(8) 0.07542(5) 0.0510(5) Uani 1 1 d . . .

loop_
_atom_site_aniso_label
_atom_site_aniso_U_11
_atom_site_aniso_U_22
_atom_site_aniso_U_33
_atom_site_aniso_U_23
_atom_site_aniso_U_13
_atom_site_aniso_U_12
C1 0.0322(13) 0.0437(13) 0.0454(14) -0.0005(11) -0.0056(11) 0.0016(11)
C2 0.0421(14) 0.0295(11) 0.0390(13) -0.0080(10) -0.0015(11) 0.0015(10)
C3 0.0331(12) 0.0275(11) 0.0361(12) -0.0099(9) 0.0022(10) -0.0035(9)
C4 0.0318(12) 0.0338(11) 0.0322(12) -0.0066(9) 0.0007(10) -0.0013(10)
C4A 0.0281(11) 0.0341(11) 0.0321(11) -0.0049(9) -0.0008(9) 0.0045(9)
C5 0.0287(11) 0.0326(11) 0.0367(12) -0.0052(9) -0.0027(9) 0.0074(9)
C6 0.0371(13) 0.0375(13) 0.0456(14) -0.0050(11) 0.0007(11) 0.0027(11)
C7 0.0399(14) 0.0444(14) 0.0489(15) -0.0005(12) 0.0044(12) -0.0054(12)
C8 0.0313(13) 0.0474(14) 0.0465(14) -0.0090(11) -0.0035(11) 0.0046(11)
C8A 0.0362(13) 0.0396(12) 0.0352(12) 0.0018(10) -0.0011(10) 0.0108(11)
C9 0.0454(14) 0.0330(12) 0.0363(12) 0.0010(10) -0.0018(11) -0.0094(11)
C10 0.0417(14) 0.0384(13) 0.0438(14) -0.0083(11) 0.0050(11) -0.0104(11)
O11 0.0464(10) 0.0418(9) 0.0441(10) 0.0030(8) 0.0007(8) 0.0076(8)
O12 0.0405(9) 0.0245(7) 0.0313(8) -0.0034(6) 0.0022(7) 0.0004(7)
C13 0.0510(15) 0.0280(11) 0.0353(12) 0.0021(9) -0.0003(11) 0.0052(11)
C14 0.0698(18) 0.0316(12) 0.0300(12) 0.0027(10) -0.0046(12) 0.0077(12)
C15 0.095(2) 0.0396(14) 0.0312(13) 0.0060(11) 0.0051(14) 0.0138(15)
C16 0.095(2) 0.0593(18) 0.0427(16) 0.0139(14) 0.0239(16) 0.0175(18)
C17 0.0639(18) 0.0460(15) 0.0554(17) 0.0159(13) 0.0172(14) -0.0017(14)
C18 0.0653(18) 0.0312(12) 0.0439(14) 0.0081(11) 0.0039(13) 0.0012(12)
C19 0.075(2) 0.0342(13) 0.0469(15) -0.0082(11) -0.0137(14) -0.0010(13)
C20 0.050(7) 0.037(5) 0.063(7) -0.012(4) 0.002(4) -0.007(4)
C21 0.064(4) 0.060(4) 0.088(5) -0.003(4) -0.024(4) 0.009(3)
C20A 0.052(7) 0.059(5) 0.048(6) 0.011(4) -0.006(4) -0.021(5)
C21A 0.058(4) 0.047(4) 0.104(6) 0.014(4) -0.016(4) -0.009(3)
C22 0.149(3) 0.0549(18) 0.0359(16) -0.0034(13) 0.0074(19) 0.019(2)
C23 0.215(5) 0.088(3) 0.0426(19) -0.0114(18) 0.027(3) 0.032(3)
O24 0.0325(8) 0.0299(8) 0.0498(10) -0.0116(7) 0.0059(7) -0.0044(7)
C25 0.0335(13) 0.0419(13) 0.0509(15) -0.0111(12) 0.0049(11) -0.0064(11)
O26 0.0333(8) 0.0321(8) 0.0305(8) -0.0031(6) -0.0011(7) 0.0044(7)
C27 0.0572(16) 0.0444(14) 0.0342(13) 0.0077(11) 0.0028(12) 0.0110(13)
C28 0.0334(12) 0.0401(12) 0.0312(12) 0.0041(10) 0.0036(10) -0.0011(10)
C29 0.0334(13) 0.0608(16) 0.0306(12) 0.0031(11) 0.0029(10) -0.0121(12)
C30 0.0409(15) 0.112(3) 0.0424(15) 0.0132(16) -0.0094(13) -0.0135(17)
C31 0.0368(17) 0.099(3) 0.113(3) 0.013(2) -0.0179(18) 0.0113(18)
C32 0.078(2) 0.080(2) 0.063(2) 0.0229(17) 0.0113(18) 0.0334(19)
C33 0.0428(14) 0.0357(12) 0.0310(12) -0.0039(10) -0.0014(10) 0.0046(11)
C34 0.0386(14) 0.0480(14) 0.0485(15) -0.0041(12) -0.0093(12) 0.0037(12)
C35 0.0361(15) 0.0657(18) 0.0691(19) 0.0041(15) -0.0008(13) -0.0081(13)
C36 0.0490(16) 0.0746(19) 0.0370(14) -0.0116(13) 0.0091(12) -0.0184(14)
C37 0.082(2) 0.108(3) 0.0489(17) -0.0275(19) 0.0117(17) -0.029(2)
O38 0.0296(8) 0.0332(8) 0.0447(9) -0.0039(7) -0.0038(7) 0.0070(7)
C39 0.0300(12) 0.0452(14) 0.0564(15) -0.0045(12) -0.0055(11) 0.0048(11)
O40 0.0495(11) 0.0354(9) 0.0680(12) 0.0039(9) 0.0070(9) 0.0010(8)

loop_
_atom_type_symbol
_atom_type_description
_atom_type_scat_dispersion_real
_atom_type_scat_dispersion_imag
_atom_type_scat_source
C C 0.0033 0.0016 'International Tables Vol C Tables 4.2.6.8 and 6.1.1.4'
H H 0.0000 0.0000 'International Tables Vol C Tables 4.2.6.8 and 6.1.1.4'
O O 0.0106 0.0060 'International Tables Vol C Tables 4.2.6.8 and 6.1.1.4'

loop_
_geom_angle_atom_site_label_1
_geom_angle_atom_site_label_2
_geom_angle_atom_site_label_3
_geom_angle
C10 C1 C2 109.69(19)
C10 C1 C8A 107.20(19)
C2 C1 C8A 105.55(18)
O11 C2 C1 124.4(2)
O11 C2 C3 123.5(2)
C1 C2 C3 111.81(19)
O24 C3 O12 112.89(17)
O24 C3 C2 105.09(16)
O12 C3 C2 113.85(18)
O24 C3 C4 113.68(18)
O12 C3 C4 105.82(16)
C2 C3 C4 105.46(18)
C9 C4 C4A 111.73(18)
C9 C4 C3 105.93(17)
C4A C4 C3 106.33(17)
C5 C4A C8A 111.03(18)
C5 C4A C4 114.12(17)
C8A C4A C4 109.15(17)
O38 C5 O26 112.30(17)
O38 C5 C4A 113.13(18)
O26 C5 C4A 104.53(16)
O38 C5 C6 105.66(17)
O26 C5 C6 111.81(18)
C4A C5 C6 109.53(18)
O40 C6 C7 123.5(2)
O40 C6 C5 123.6(2)
C7 C6 C5 112.92(19)
C8 C7 C6 119.4(2)
C7 C8 C8A 125.1(2)
C8 C8A C4A 115.60(19)
C8 C8A C1 106.32(19)
C4A C8A C1 106.65(18)
C10 C9 C4 114.8(2)
C9 C10 C1 114.2(2)
C3 O12 C13 119.66(16)
O12 C13 C18 112.87(19)
O12 C13 C14 105.16(16)
C18 C13 C14 113.1(2)
C15 C14 C19 123.9(2)
C15 C14 C13 122.5(2)
C19 C14 C13 113.5(2)
C14 C15 C22 122.0(3)
C14 C15 C16 121.8(2)
C22 C15 C16 116.2(3)
C15 C16 C17 113.3(2)
C18 C17 C16 109.7(2)
C17 C18 C13 109.5(2)
C20A C19 C14 103.2(4)
C20A C19 C20 21.1(4)
C14 C19 C20 120.7(4)
C21 C20 C19 120.6(8)
C21A C20A C19 116.6(8)
C23 C22 C15 125.3(4)
C3 O24 C25 115.52(16)
C5 O26 C27 118.62(17)
O26 C27 C32 115.1(2)
O26 C27 C28 105.60(18)
C32 C27 C28 114.6(2)
C29 C28 C27 122.3(2)
C29 C28 C33 123.7(2)
C27 C28 C33 113.83(19)
C28 C29 C36 121.6(2)
C28 C29 C30 121.5(2)
C36 C29 C30 116.8(2)
C29 C30 C31 110.7(2)
C32 C31 C30 112.5(3)
C31 C32 C27 110.9(3)
C34 C33 C28 114.54(19)
C35 C34 C33 126.2(2)
C37 C36 C29 126.5(3)
C5 O38 C39 115.44(16)

loop_
_geom_bond_atom_site_label_1
_geom_bond_atom_site_label_2
_geom_bond_distance
C1 C10 1.503(3)
C1 C2 1.528(3)
C1 C8A 1.598(3)
C2 O11 1.216(3)
C2 C3 1.545(3)
C3 O24 1.407(2)
C3 O12 1.413(2)
C3 C4 1.566(3)
C4 C9 1.513(3)
C4 C4A 1.562(3)
C4A C5 1.531(3)
C4A C8A 1.558(3)
C5 O38 1.407(2)
C5 O26 1.420(2)
C5 C6 1.553(3)
C6 O40 1.198(3)
C6 C7 1.472(3)
C7 C8 1.345(3)
C8 C8A 1.482(3)
C9 C10 1.308(3)
O12 C13 1.466(3)
C13 C18 1.514(3)
C13 C14 1.514(3)
C14 C15 1.343(4)
C14 C19 1.506(4)
C15 C22 1.471(4)
C15 C16 1.493(4)
C16 C17 1.529(4)
C17 C18 1.512(4)
C19 C20A 1.473(14)
C19 C20 1.579(14)
C20 C21 1.302(14)
C20A C21A 1.331(14)
C22 C23 1.330(5)
O24 C25 1.432(3)
O26 C27 1.470(3)
C27 C32 1.503(4)
C27 C28 1.508(3)
C28 C29 1.347(3)
C28 C33 1.510(3)
C29 C36 1.463(4)
C29 C30 1.514(4)
C30 C31 1.538(5)
C31 C32 1.450(5)
C33 C34 1.497(3)
C34 C35 1.306(4)
C36 C37 1.332(4)
O38 C39 1.424(3)
